data_1502561
loop_
_publ_author_name
'Saitman, Alec'
'Rulliere, Pauline'
'Sullivan, Steven D. E.'
'Theodorakis, Emmanuel A.'

_publ_section_title
;
 Total synthesis of norcembrenolide B and scabrolide D.
;
_journal_issue 21
_journal_name_full 'Organic letters'
_journal_page_first 5854
_journal_page_last 5857
_journal_paper_doi 10.1021/ol202476j
_journal_volume 13
_journal_year 2011
_chemical_formula_sum 'C19 H24 O5'
_chemical_formula_weight 332.38
_chemical_name_systematic
; 
 ? 
;
_space_group_IT_number 61
_symmetry_cell_setting orthorhombic
_symmetry_space_group_name_Hall '-P 2ac 2ab'
_symmetry_space_group_name_H-M 'P b c a'
_atom_sites_solution_hydrogens geom
_atom_sites_solution_primary direct
_atom_sites_solution_secondary difmap
_audit_creation_method SHELXL-97
_cell_angle_alpha 90.00
_cell_angle_beta 90.00
_cell_angle_gamma 90.00
_cell_formula_units_Z 8
_cell_length_a 10.1514(5)
_cell_length_b 18.0417(11)
_cell_length_c 18.4086(10)
_cell_measurement_reflns_used 8575
_cell_measurement_temperature 100(2)
_cell_measurement_theta_max 64.37
_cell_measurement_theta_min 4.80
_cell_volume 3371.5(3)
_computing_cell_refinement 'Bruker SAINT'
_computing_data_collection 'Bruker APEX2'
_computing_data_reduction 'Bruker SAINT'
_computing_molecular_graphics 'Bruker SHELXTL'
_computing_publication_material 'Bruker SHELXTL'
_computing_structure_refinement 'SHELXL-97 (Sheldrick, 2008)'
_computing_structure_solution 'SHELXS-97 (Sheldrick, 2008)'
_diffrn_ambient_temperature 100(2)
_diffrn_measured_fraction_theta_full 0.980
_diffrn_measured_fraction_theta_max 0.980
_diffrn_measurement_device_type 'Bruker APEX-II CCD'
_diffrn_measurement_method '\f and \w scans'
_diffrn_radiation_monochromator graphite
_diffrn_radiation_source 'fine-focus sealed tube'
_diffrn_radiation_type CuK\a
_diffrn_radiation_wavelength 1.54178
_diffrn_reflns_av_R_equivalents 0.0367
_diffrn_reflns_av_sigmaI/netI 0.0227
_diffrn_reflns_limit_h_max 10
_diffrn_reflns_limit_h_min -11
_diffrn_reflns_limit_k_max 21
_diffrn_reflns_limit_k_min -19
_diffrn_reflns_limit_l_max 21
_diffrn_reflns_limit_l_min -21
_diffrn_reflns_number 16988
_diffrn_reflns_theta_full 64.83
_diffrn_reflns_theta_max 64.83
_diffrn_reflns_theta_min 4.80
_exptl_absorpt_coefficient_mu 0.770
_exptl_absorpt_correction_T_max 0.9625
_exptl_absorpt_correction_T_min 0.8803
_exptl_absorpt_correction_type multi-scan
_exptl_absorpt_process_details SADABS
_exptl_crystal_colour Colorless
_exptl_crystal_density_diffrn 1.310
_exptl_crystal_density_meas ?
_exptl_crystal_density_method 'not measured'
_exptl_crystal_description Plate
_exptl_crystal_F_000 1424
_exptl_crystal_size_max 0.17
_exptl_crystal_size_mid 0.11
_exptl_crystal_size_min 0.05
_refine_diff_density_max 0.240
_refine_diff_density_min -0.176
_refine_diff_density_rms 0.036
_refine_ls_extinction_coef 0.00027(6)
_refine_ls_extinction_expression Fc^*^=kFc[1+0.001xFc^2^\l^3^/sin(2\q)]^-1/4^
_refine_ls_extinction_method SHELXL
_refine_ls_goodness_of_fit_ref 1.046
_refine_ls_hydrogen_treatment constr
_refine_ls_matrix_type full
_refine_ls_number_parameters 222
_refine_ls_number_reflns 2800
_refine_ls_number_restraints 0
_refine_ls_restrained_S_all 1.046
_refine_ls_R_factor_all 0.0397
_refine_ls_R_factor_gt 0.0313
_refine_ls_shift/su_max 0.000
_refine_ls_shift/su_mean 0.000
_refine_ls_structure_factor_coef Fsqd
_refine_ls_weighting_details 'calc w=1/[\s^2^(Fo^2^)+(0.0426P)^2^+0.9599P] where P=(Fo^2^+2Fc^2^)/3'
_refine_ls_weighting_scheme calc
_refine_ls_wR_factor_gt 0.0783
_refine_ls_wR_factor_ref 0.0831
_reflns_number_gt 2379
_reflns_number_total 2800
_reflns_threshold_expression >2\s(I)
_cod_data_source_file ol202476j_si_007.cif
_cod_data_source_block theod44
_cod_depositor_comments
;
The following automatic conversions were performed:

'_symmetry_cell_setting' value 'Orthorhombic' changed to
'orthorhombic' according to
/home/saulius/struct/CIF-dictionaries/cif_core.dic dictionary named
'cif_core.dic' version 2.4.1 from 2010-06-29.

Automatic conversion script
Id: cif_fix_values 1715 2011-07-08 13:25:40Z adriana 

The following automatic conversions were performed:

'_exptl_crystal_density_meas' value 'not measured' was changed to '?'
- the value is perceived as not measured.

Automatic conversion script
Id: cif_fix_values 3008 2015-01-20 13:52:24Z robertas 
;
_cod_original_sg_symbol_H-M Pbca
_cod_database_code 1502561

loop_
_symmetry_equiv_pos_as_xyz
'x, y, z'
'x+1/2, -y+1/2, -z'
'-x, y+1/2, -z+1/2'
'-x+1/2, -y, z+1/2'
'-x, -y, -z'
'-x-1/2, y-1/2, z'
'x, -y-1/2, z-1/2'
'x-1/2, y, -z-1/2'

loop_
_atom_site_label
_atom_site_type_symbol
_atom_site_fract_x
_atom_site_fract_y
_atom_site_fract_z
_atom_site_U_iso_or_equiv
_atom_site_adp_type
_atom_site_occupancy
_atom_site_symmetry_multiplicity
_atom_site_calc_flag
_atom_site_refinement_flags
O1 O 0.54487(10) 0.23811(6) 0.87129(5) 0.0279(3) Uani 1 1 d .
O2 O 0.58565(9) 0.18202(5) 0.76549(5) 0.0221(2) Uani 1 1 d .
O3 O 0.56277(9) 0.20570(6) 0.51318(5) 0.0210(2) Uani 1 1 d .
H3O H 0.5909 0.2186 0.4722 0.032 Uiso 1 1 calc R
O4 O 0.79319(9) 0.27280(6) 0.47532(5) 0.0222(2) Uani 1 1 d .
H4O H 0.8751 0.2787 0.4720 0.033 Uiso 1 1 calc R
O5 O 0.71911(9) 0.38079(5) 0.63017(5) 0.0198(2) Uani 1 1 d .
C1 C 0.61343(13) 0.23298(8) 0.81770(7) 0.0201(3) Uani 1 1 d .
C2 C 0.72970(13) 0.27630(8) 0.79584(7) 0.0186(3) Uani 1 1 d .
C3 C 0.76827(13) 0.24989(8) 0.73199(7) 0.0187(3) Uani 1 1 d .
H3 H 0.8433 0.2670 0.7061 0.022 Uiso 1 1 calc R
C4 C 0.67895(13) 0.19008(8) 0.70607(7) 0.0191(3) Uani 1 1 d .
H4 H 0.7295 0.1430 0.6992 0.023 Uiso 1 1 calc R
C5 C 0.59865(13) 0.20736(8) 0.63805(7) 0.0193(3) Uani 1 1 d .
H5A H 0.5590 0.2571 0.6444 0.023 Uiso 1 1 calc R
H5B H 0.5252 0.1713 0.6356 0.023 Uiso 1 1 calc R
C6 C 0.66946(13) 0.20636(8) 0.56457(7) 0.0186(3) Uani 1 1 d .
C7 C 0.75515(13) 0.27574(8) 0.54998(7) 0.0184(3) Uani 1 1 d .
H7 H 0.8361 0.2729 0.5808 0.022 Uiso 1 1 calc R
C8 C 0.68617(13) 0.34725(8) 0.56544(7) 0.0187(3) Uani 1 1 d .
C9 C 0.59314(14) 0.38751(8) 0.53142(8) 0.0237(3) Uani 1 1 d .
H9 H 0.5535 0.3768 0.4859 0.028 Uiso 1 1 calc R
C10 C 0.56566(14) 0.44973(8) 0.57743(8) 0.0242(3) Uani 1 1 d .
H10 H 0.5038 0.4881 0.5681 0.029 Uiso 1 1 calc R
C11 C 0.64350(14) 0.44385(8) 0.63631(8) 0.0205(3) Uani 1 1 d .
C12 C 0.66233(14) 0.48993(8) 0.70251(8) 0.0224(3) Uani 1 1 d .
H12A H 0.5924 0.5282 0.7040 0.027 Uiso 1 1 calc R
H12B H 0.7480 0.5159 0.6988 0.027 Uiso 1 1 calc R
C13 C 0.65923(13) 0.44568(8) 0.77464(7) 0.0197(3) Uani 1 1 d .
H13 H 0.5934 0.4049 0.7690 0.024 Uiso 1 1 calc R
C14 C 0.79408(13) 0.40976(8) 0.79081(8) 0.0209(3) Uani 1 1 d .
H14A H 0.8369 0.3961 0.7444 0.025 Uiso 1 1 calc R
H14B H 0.8512 0.4464 0.8156 0.025 Uiso 1 1 calc R
C15 C 0.78165(14) 0.34084(8) 0.83839(8) 0.0224(3) Uani 1 1 d .
H15A H 0.8691 0.3281 0.8587 0.027 Uiso 1 1 calc R
H15B H 0.7215 0.3514 0.8794 0.027 Uiso 1 1 calc R
C16 C 0.75189(14) 0.13628(8) 0.55508(8) 0.0223(3) Uani 1 1 d .
H16A H 0.6975 0.0927 0.5655 0.033 Uiso 1 1 calc R
H16B H 0.8268 0.1376 0.5886 0.033 Uiso 1 1 calc R
H16C H 0.7843 0.1335 0.5050 0.033 Uiso 1 1 calc R
C17 C 0.61699(14) 0.49270(8) 0.83880(8) 0.0230(3) Uani 1 1 d .
C18 C 0.52521(16) 0.46951(10) 0.88454(8) 0.0320(4) Uani 1 1 d .
H18A H 0.5023 0.4989 0.9254 0.038 Uiso 1 1 calc R
H18B H 0.4823 0.4235 0.8765 0.038 Uiso 1 1 calc R
C19 C 0.68747(17) 0.56530(9) 0.84956(9) 0.0318(4) Uani 1 1 d .
H19A H 0.6595 0.6005 0.8120 0.048 Uiso 1 1 calc R
H19B H 0.7828 0.5574 0.8460 0.048 Uiso 1 1 calc R
H19C H 0.6660 0.5853 0.8976 0.048 Uiso 1 1 calc R

loop_
_atom_site_aniso_label
_atom_site_aniso_U_11
_atom_site_aniso_U_22
_atom_site_aniso_U_33
_atom_site_aniso_U_23
_atom_site_aniso_U_13
_atom_site_aniso_U_12
O1 0.0176(5) 0.0504(7) 0.0156(5) -0.0022(5) 0.0022(4) 0.0011(5)
O2 0.0218(5) 0.0300(5) 0.0146(5) 0.0007(4) 0.0025(4) -0.0043(4)
O3 0.0149(5) 0.0347(6) 0.0135(5) 0.0010(4) -0.0016(4) -0.0023(4)
O4 0.0157(5) 0.0372(6) 0.0139(5) -0.0006(4) 0.0032(4) -0.0023(4)
O5 0.0191(5) 0.0231(5) 0.0173(5) -0.0007(4) -0.0016(4) 0.0016(4)
C1 0.0170(7) 0.0287(8) 0.0146(7) 0.0003(6) -0.0027(6) 0.0046(6)
C2 0.0167(7) 0.0225(7) 0.0165(7) 0.0026(5) -0.0015(6) 0.0047(5)
C3 0.0151(7) 0.0246(7) 0.0164(7) 0.0041(5) -0.0007(5) 0.0029(6)
C4 0.0186(7) 0.0249(7) 0.0137(7) 0.0013(5) 0.0040(6) 0.0021(6)
C5 0.0163(7) 0.0258(7) 0.0158(7) -0.0001(5) 0.0017(6) -0.0012(6)
C6 0.0151(7) 0.0271(7) 0.0137(7) -0.0007(5) -0.0022(5) 0.0002(6)
C7 0.0144(6) 0.0290(7) 0.0120(6) -0.0003(5) -0.0004(6) -0.0006(5)
C8 0.0166(6) 0.0267(7) 0.0128(6) 0.0009(6) 0.0009(5) -0.0040(6)
C9 0.0237(7) 0.0310(8) 0.0164(7) 0.0018(6) -0.0034(6) 0.0012(6)
C10 0.0244(7) 0.0262(7) 0.0221(7) 0.0040(6) -0.0007(6) 0.0052(6)
C11 0.0214(7) 0.0198(7) 0.0204(7) 0.0030(5) 0.0029(6) 0.0015(6)
C12 0.0245(7) 0.0221(7) 0.0207(7) 0.0019(6) -0.0001(6) 0.0017(6)
C13 0.0179(7) 0.0225(7) 0.0187(7) 0.0000(6) -0.0014(6) -0.0009(6)
C14 0.0182(7) 0.0249(7) 0.0196(7) -0.0028(6) -0.0008(6) -0.0001(6)
C15 0.0217(7) 0.0276(8) 0.0179(7) -0.0016(6) -0.0034(6) 0.0043(6)
C16 0.0215(7) 0.0271(7) 0.0181(7) -0.0015(6) 0.0014(6) 0.0017(6)
C17 0.0200(7) 0.0290(8) 0.0201(7) 0.0003(6) -0.0033(6) 0.0053(6)
C18 0.0288(8) 0.0427(9) 0.0244(8) -0.0012(7) 0.0035(7) 0.0053(7)
C19 0.0349(9) 0.0293(8) 0.0313(8) -0.0085(7) 0.0017(7) 0.0043(7)

loop_
_atom_type_symbol
_atom_type_description
_atom_type_scat_dispersion_real
_atom_type_scat_dispersion_imag
_atom_type_scat_source
C C 0.0181 0.0091 'International Tables Vol C Tables 4.2.6.8 and 6.1.1.4'
H H 0.0000 0.0000 'International Tables Vol C Tables 4.2.6.8 and 6.1.1.4'
O O 0.0492 0.0322 'International Tables Vol C Tables 4.2.6.8 and 6.1.1.4'

loop_
_geom_angle_atom_site_label_1
_geom_angle_atom_site_label_2
_geom_angle_atom_site_label_3
_geom_angle
C1 O2 C4 109.21(10)
C6 O3 H3O 109.5
C7 O4 H4O 109.5
C11 O5 C8 107.38(11)
O1 C1 O2 120.56(13)
O1 C1 C2 130.02(13)
O2 C1 C2 109.40(11)
C3 C2 C1 106.74(12)
C3 C2 C15 129.62(13)
C1 C2 C15 123.49(12)
C2 C3 C4 111.38(12)
C2 C3 H3 124.3
C4 C3 H3 124.3
O2 C4 C3 103.19(11)
O2 C4 C5 106.84(10)
C3 C4 C5 116.13(11)
O2 C4 H4 110.1
C3 C4 H4 110.1
C5 C4 H4 110.1
C4 C5 C6 118.13(11)
C4 C5 H5A 107.8
C6 C5 H5A 107.8
C4 C5 H5B 107.8
C6 C5 H5B 107.8
H5A C5 H5B 107.1
O3 C6 C16 109.31(11)
O3 C6 C5 103.16(10)
C16 C6 C5 111.60(11)
O3 C6 C7 108.41(11)
C16 C6 C7 109.99(11)
C5 C6 C7 114.05(11)
O4 C7 C8 109.99(11)
O4 C7 C6 106.79(11)
C8 C7 C6 113.67(11)
O4 C7 H7 108.8
C8 C7 H7 108.8
C6 C7 H7 108.8
C9 C8 O5 109.61(12)
C9 C8 C7 134.88(13)
O5 C8 C7 115.47(11)
C8 C9 C10 106.51(12)
C8 C9 H9 126.7
C10 C9 H9 126.7
C11 C10 C9 107.46(13)
C11 C10 H10 126.3
C9 C10 H10 126.3
C10 C11 O5 109.04(12)
C10 C11 C12 133.74(13)
O5 C11 C12 117.22(12)
C11 C12 C13 114.30(11)
C11 C12 H12A 108.7
C13 C12 H12A 108.7
C11 C12 H12B 108.7
C13 C12 H12B 108.7
H12A C12 H12B 107.6
C17 C13 C14 109.60(11)
C17 C13 C12 112.65(11)
C14 C13 C12 111.32(11)
C17 C13 H13 107.7
C14 C13 H13 107.7
C12 C13 H13 107.7
C15 C14 C13 112.30(11)
C15 C14 H14A 109.1
C13 C14 H14A 109.1
C15 C14 H14B 109.1
C13 C14 H14B 109.1
H14A C14 H14B 107.9
C2 C15 C14 111.23(11)
C2 C15 H15A 109.4
C14 C15 H15A 109.4
C2 C15 H15B 109.4
C14 C15 H15B 109.4
H15A C15 H15B 108.0
C6 C16 H16A 109.5
C6 C16 H16B 109.5
H16A C16 H16B 109.5
C6 C16 H16C 109.5
H16A C16 H16C 109.5
H16B C16 H16C 109.5
C18 C17 C19 121.72(15)
C18 C17 C13 121.19(14)
C19 C17 C13 117.05(13)
C17 C18 H18A 120.0
C17 C18 H18B 120.0
H18A C18 H18B 120.0
C17 C19 H19A 109.5
C17 C19 H19B 109.5
H19A C19 H19B 109.5
C17 C19 H19C 109.5
H19A C19 H19C 109.5
H19B C19 H19C 109.5

loop_
_geom_bond_atom_site_label_1
_geom_bond_atom_site_label_2
_geom_bond_distance
O1 C1 1.2108(17)
O2 C1 1.3596(17)
O2 C4 1.4542(16)
O3 C6 1.4381(16)
O3 H3O 0.8400
O4 C7 1.4286(16)
O4 H4O 0.8400
O5 C11 1.3772(17)
O5 C8 1.3775(16)
C1 C2 1.472(2)
C2 C3 1.327(2)
C2 C15 1.499(2)
C3 C4 1.488(2)
C3 H3 0.9500
C4 C5 1.5261(19)
C4 H4 1.0000
C5 C6 1.5319(18)
C5 H5A 0.9900
C5 H5B 0.9900
C6 C16 1.526(2)
C6 C7 1.5478(19)
C7 C8 1.4953(19)
C7 H7 1.0000
C8 C9 1.346(2)
C9 C10 1.434(2)
C9 H9 0.9500
C10 C11 1.346(2)
C10 H10 0.9500
C11 C12 1.488(2)
C12 C13 1.5495(19)
C12 H12A 0.9900
C12 H12B 0.9900
C13 C17 1.5161(19)
C13 C14 1.5435(19)
C13 H13 1.0000
C14 C15 1.5261(19)
C14 H14A 0.9900
C14 H14B 0.9900
C15 H15A 0.9900
C15 H15B 0.9900
C16 H16A 0.9800
C16 H16B 0.9800
C16 H16C 0.9800
C17 C18 1.324(2)
C17 C19 1.506(2)
C18 H18A 0.9500
C18 H18B 0.9500
C19 H19A 0.9800
C19 H19B 0.9800
C19 H19C 0.9800

loop_
_geom_hbond_atom_site_label_D
_geom_hbond_atom_site_label_H
_geom_hbond_atom_site_label_A
_geom_hbond_distance_DH
_geom_hbond_distance_HA
_geom_hbond_distance_DA
_geom_hbond_angle_DHA
_geom_hbond_site_symmetry_A
O3 H3O O4 0.84 2.28 2.7244(13) 113.7 .
O3 H3O O1 0.84 2.07 2.8077(14) 146.6 7_565
O4 H4O O3 0.84 1.95 2.7721(13) 167.7 2_556
